data_7017752
loop_
_publ_author_name
'Klingele, Julia'
'Kaase, Dominic'
'Klingele, Marco H.'
'Lach, Jochen'

_publ_section_title
;
 Synthesis and mononuclear complexes of the bis-bidentate ligand
 2,5-di(2-pyridyl)-1,3,4-thiadiazole (dptd): spin crossover in
 [Fe(II)(dptd)2(NCSe)2] and [Fe(II)(dptd)2(NCBH3)2]&#x00B7;H2O.
;
_journal_issue 4
_journal_name_full 'Dalton transactions (Cambridge, England : 2003)'
_journal_page_first 1397
_journal_page_last 1406
_journal_paper_doi 10.1039/c1dt11396h
_journal_volume 41
_journal_year 2012
_chemical_formula_moiety
;
(Fe C26 H16 N10 S2 Se2), (C H2 Cl2)1.5, (H2 O)1.5
;
_chemical_formula_sum 'C27.5 H22 Cl3 Fe N10 O1.5 S2 Se2'
_chemical_formula_weight 900.79
_chemical_name_systematic
;
?
;
_space_group_IT_number 2
_symmetry_cell_setting triclinic
_symmetry_space_group_name_Hall '-P 1'
_symmetry_space_group_name_H-M 'P -1'
_atom_sites_solution_hydrogens geom
_atom_sites_solution_primary direct
_atom_sites_solution_secondary difmap
_audit_creation_method SHELXL-97
_cell_angle_alpha 89.64(3)
_cell_angle_beta 73.52(3)
_cell_angle_gamma 76.81(3)
_cell_formula_units_Z 1
_cell_length_a 7.4967(15)
_cell_length_b 9.5476(19)
_cell_length_c 12.647(3)
_cell_measurement_reflns_used 3842
_cell_measurement_temperature 100(2)
_cell_measurement_theta_max 27.46
_cell_measurement_theta_min 3.21
_cell_volume 843.5(4)
_computing_cell_refinement
;
CrystalClear-SM Expert 2.0 r1 (Rigaku, 2009)
;
_computing_data_collection
;
CrystalClear-SM Expert 2.0 r1 (Rigaku, 2009)
;
_computing_data_reduction
;
CrystalClear-SM Expert 2.0 r1 (Rigaku, 2009)
;
_computing_structure_refinement 'SHELXL-97 (Sheldrick, 1997)'
_computing_structure_solution 'SHELXS-97 (Sheldrick, 1990)'
_diffrn_ambient_temperature 100(2)
_diffrn_measured_fraction_theta_full 0.992
_diffrn_measured_fraction_theta_max 0.992
_diffrn_measurement_device_type 'Rigaku R-Axis SPIDER'
_diffrn_measurement_method '\w scans'
_diffrn_radiation_monochromator graphite
_diffrn_radiation_source 'fine-focus sealed tube'
_diffrn_radiation_type MoK\a
_diffrn_radiation_wavelength 0.71073
_diffrn_reflns_av_R_equivalents 0.0747
_diffrn_reflns_av_sigmaI/netI 0.0570
_diffrn_reflns_limit_h_max 9
_diffrn_reflns_limit_h_min -9
_diffrn_reflns_limit_k_max 12
_diffrn_reflns_limit_k_min -12
_diffrn_reflns_limit_l_max 16
_diffrn_reflns_limit_l_min -16
_diffrn_reflns_number 18421
_diffrn_reflns_theta_full 27.46
_diffrn_reflns_theta_max 27.46
_diffrn_reflns_theta_min 3.21
_exptl_absorpt_coefficient_mu 3.009
_exptl_absorpt_correction_T_max 0.7331
_exptl_absorpt_correction_T_min 0.4757
_exptl_absorpt_correction_type multi-scan
_exptl_absorpt_process_details
;
March 2001 T Higashi
;
_exptl_crystal_colour green-red
_exptl_crystal_density_diffrn 1.773
_exptl_crystal_density_method 'not measured'
_exptl_crystal_description block
_exptl_crystal_F_000 446
_exptl_crystal_size_max 0.29
_exptl_crystal_size_mid 0.14
_exptl_crystal_size_min 0.11
_refine_diff_density_max 0.901
_refine_diff_density_min -1.039
_refine_diff_density_rms 0.140
_refine_ls_extinction_method none
_refine_ls_goodness_of_fit_ref 1.088
_refine_ls_hydrogen_treatment mixed
_refine_ls_matrix_type full
_refine_ls_number_parameters 232
_refine_ls_number_reflns 3839
_refine_ls_number_restraints 10
_refine_ls_restrained_S_all 1.104
_refine_ls_R_factor_all 0.0875
_refine_ls_R_factor_gt 0.0512
_refine_ls_shift/su_max 0.000
_refine_ls_shift/su_mean 0.000
_refine_ls_structure_factor_coef Fsqd
_refine_ls_weighting_details 'calc w=1/[\s^2^(Fo^2^)+(0.0366P)^2^+3.0852P] where P=(Fo^2^+2Fc^2^)/3'
_refine_ls_weighting_scheme calc
_refine_ls_wR_factor_gt 0.1049
_refine_ls_wR_factor_ref 0.1302
_reflns_number_gt 2622
_reflns_number_total 3839
_reflns_threshold_expression >2sigma(I)
_cod_data_source_file c1dt11396h.txt
_cod_data_source_block jmk157_1
_cod_original_cell_volume 843.4(3)
_cod_original_sg_symbol_H-M P-1
_cod_original_formula_sum 'C27.50 H22 Cl3 Fe N10 O1.50 S2 Se2'
_cod_database_code 7017752

loop_
_symmetry_equiv_pos_as_xyz
'x, y, z'
'-x, -y, -z'

loop_
_atom_site_label
_atom_site_type_symbol
_atom_site_fract_x
_atom_site_fract_y
_atom_site_fract_z
_atom_site_U_iso_or_equiv
_atom_site_adp_type
_atom_site_occupancy
_atom_site_symmetry_multiplicity
_atom_site_calc_flag
_atom_site_refinement_flags
_atom_site_disorder_assembly
_atom_site_disorder_group
Fe1 Fe 0.0000 0.5000 0.0000 0.0222(2) Uani 1 2 d S . .
S1 S 0.14946(17) 0.18985(13) 0.23929(10) 0.0270(3) Uani 1 1 d . . .
N1 N -0.1391(5) 0.3383(4) 0.0241(3) 0.0254(9) Uani 1 1 d . . .
N2 N 0.1053(5) 0.3985(4) 0.1143(3) 0.0225(8) Uani 1 1 d . . .
N3 N 0.2331(5) 0.4257(4) 0.1660(3) 0.0247(9) Uani 1 1 d . . .
N4 N 0.4209(6) 0.2074(4) 0.3594(3) 0.0282(9) Uani 1 1 d . . .
C1 C -0.2658(7) 0.3126(6) -0.0254(4) 0.0325(12) Uani 1 1 d . . .
H1 H -0.3023 0.3783 -0.0765 0.039 Uiso 1 1 calc R . .
C2 C -0.3459(7) 0.1936(6) -0.0051(4) 0.0330(12) Uani 1 1 d . . .
H2 H -0.4358 0.1796 -0.0415 0.040 Uiso 1 1 calc R . .
C3 C -0.2944(7) 0.0959(6) 0.0682(4) 0.0327(12) Uani 1 1 d . . .
H3 H -0.3469 0.0137 0.0824 0.039 Uiso 1 1 calc R . .
C4 C -0.1638(7) 0.1206(5) 0.1208(4) 0.0284(11) Uani 1 1 d . . .
H4 H -0.1267 0.0565 0.1726 0.034 Uiso 1 1 calc R . .
C5 C -0.0890(6) 0.2410(5) 0.0960(4) 0.0229(10) Uani 1 1 d . . .
C6 C 0.0482(6) 0.2796(5) 0.1453(4) 0.0231(10) Uani 1 1 d . . .
C7 C 0.2683(6) 0.3260(5) 0.2336(4) 0.0229(10) Uani 1 1 d . . .
C8 C 0.4008(6) 0.3238(5) 0.2998(4) 0.0246(10) Uani 1 1 d . . .
C9 C 0.4957(7) 0.4326(5) 0.2989(4) 0.0280(11) Uani 1 1 d . . .
H9 H 0.4763 0.5130 0.2554 0.034 Uiso 1 1 calc R . .
C10 C 0.6201(7) 0.4210(6) 0.3634(4) 0.0312(11) Uani 1 1 d . . .
H10 H 0.6878 0.4935 0.3648 0.037 Uiso 1 1 calc R . .
C11 C 0.6436(7) 0.3022(6) 0.4252(4) 0.0328(12) Uani 1 1 d . . .
H11 H 0.7273 0.2917 0.4703 0.039 Uiso 1 1 calc R . .
C12 C 0.5428(7) 0.1986(6) 0.4205(4) 0.0322(12) Uani 1 1 d . . .
H12 H 0.5610 0.1168 0.4628 0.039 Uiso 1 1 calc R . .
N51 N 0.2048(6) 0.3747(4) -0.1122(3) 0.0251(9) Uani 1 1 d . . .
C51 C 0.3192(7) 0.2895(5) -0.1754(4) 0.0238(10) Uani 1 1 d . . .
Se51 Se 0.49821(8) 0.15695(6) -0.27284(4) 0.03898(19) Uani 1 1 d . . .
Cl61 Cl 0.0241(3) 0.3787(3) 0.5823(3) 0.0669(8) Uani 0.75 1 d P A 1
Cl62 Cl 0.0448(5) 0.0858(4) 0.5958(5) 0.1260(18) Uani 0.75 1 d P A 1
C61 C -0.014(4) 0.218(3) 0.6637(19) 0.178(15) Uani 0.75 1 d P A 1
H61A H 0.0594 0.2092 0.7185 0.214 Uiso 0.75 1 calc PR A 1
H61B H -0.1510 0.2339 0.7049 0.214 Uiso 0.75 1 calc PR A 1
O60 O 0.0268(14) 0.0418(11) 0.5301(8) 0.002(2) Uiso 0.25 1 d PD . 2
H61 H -0.091(8) 0.113(4) 0.536(10) 0.002 Uiso 0.25 1 d PD B 2
H62 H -0.021(13) -0.041(8) 0.559(12) 0.002 Uiso 0.25 1 d PD C 2
O70 O 0.022(2) 0.4306(14) 0.5387(12) 0.028(4) Uiso 0.25 1 d PD . 2
H71 H -0.0275 0.3729 0.4981 0.033 Uiso 0.25 1 d PD D 2
H72 H 0.1295 0.3546 0.5572 0.033 Uiso 0.25 1 d PD E 2
O80 O -0.012(5) 0.251(4) 0.667(2) 0.066(8) Uiso 0.25 1 d PD F 2
H81 H -0.1249 0.2104 0.6974 0.079 Uiso 0.25 1 d PD G 2
H82 H 0.0707 0.2156 0.5947 0.079 Uiso 0.25 1 d PD H 2

loop_
_atom_site_aniso_label
_atom_site_aniso_U_11
_atom_site_aniso_U_22
_atom_site_aniso_U_33
_atom_site_aniso_U_23
_atom_site_aniso_U_13
_atom_site_aniso_U_12
Fe1 0.0210(5) 0.0248(5) 0.0206(5) 0.0062(4) -0.0064(4) -0.0050(4)
S1 0.0268(6) 0.0277(6) 0.0287(6) 0.0102(5) -0.0116(5) -0.0065(5)
N1 0.022(2) 0.030(2) 0.022(2) 0.0044(17) -0.0064(16) -0.0027(17)
N2 0.0182(19) 0.028(2) 0.0211(19) 0.0050(16) -0.0046(15) -0.0056(16)
N3 0.023(2) 0.027(2) 0.028(2) 0.0055(17) -0.0109(17) -0.0095(16)
N4 0.029(2) 0.029(2) 0.027(2) 0.0044(18) -0.0093(17) -0.0054(18)
C1 0.035(3) 0.035(3) 0.033(3) 0.013(2) -0.013(2) -0.013(2)
C2 0.033(3) 0.039(3) 0.034(3) 0.011(2) -0.016(2) -0.014(2)
C3 0.032(3) 0.030(3) 0.036(3) 0.007(2) -0.008(2) -0.012(2)
C4 0.029(3) 0.030(3) 0.027(2) 0.010(2) -0.009(2) -0.006(2)
C5 0.021(2) 0.025(2) 0.021(2) 0.0008(19) -0.0046(18) -0.0031(19)
C6 0.019(2) 0.024(2) 0.025(2) 0.0049(19) -0.0050(18) -0.0044(18)
C7 0.020(2) 0.023(2) 0.021(2) 0.0008(19) -0.0046(18) 0.0007(18)
C8 0.020(2) 0.027(2) 0.020(2) 0.0033(19) -0.0023(18) 0.0022(19)
C9 0.029(3) 0.027(2) 0.029(3) 0.009(2) -0.009(2) -0.009(2)
C10 0.027(3) 0.034(3) 0.036(3) 0.002(2) -0.011(2) -0.009(2)
C11 0.029(3) 0.038(3) 0.031(3) 0.000(2) -0.014(2) 0.000(2)
C12 0.039(3) 0.031(3) 0.028(3) 0.008(2) -0.014(2) -0.004(2)
N51 0.025(2) 0.026(2) 0.027(2) 0.0089(18) -0.0111(17) -0.0076(17)
C51 0.028(3) 0.026(2) 0.021(2) 0.012(2) -0.011(2) -0.011(2)
Se51 0.0440(3) 0.0346(3) 0.0281(3) 0.0025(2) -0.0060(2) 0.0056(2)
Cl61 0.0411(13) 0.0795(19) 0.0707(18) -0.0246(16) -0.0099(12) -0.0028(12)
Cl62 0.0618(19) 0.069(2) 0.201(5) 0.019(3) 0.026(2) -0.0049(16)
C61 0.19(2) 0.20(3) 0.100(14) -0.033(16) -0.080(14) 0.088(18)

loop_
_atom_type_symbol
_atom_type_description
_atom_type_scat_dispersion_real
_atom_type_scat_dispersion_imag
_atom_type_scat_source
C C 0.0033 0.0016 'International Tables Vol C Tables 4.2.6.8 and 6.1.1.4'
H H 0.0000 0.0000 'International Tables Vol C Tables 4.2.6.8 and 6.1.1.4'
N N 0.0061 0.0033 'International Tables Vol C Tables 4.2.6.8 and 6.1.1.4'
S S 0.1246 0.1234 'International Tables Vol C Tables 4.2.6.8 and 6.1.1.4'
Cl Cl 0.1484 0.1585 'International Tables Vol C Tables 4.2.6.8 and 6.1.1.4'
Fe Fe 0.3463 0.8444 'International Tables Vol C Tables 4.2.6.8 and 6.1.1.4'
Se Se -0.0929 2.2259 'International Tables Vol C Tables 4.2.6.8 and 6.1.1.4'
O O 0.0106 0.0060 'International Tables Vol C Tables 4.2.6.8 and 6.1.1.4'

loop_
_geom_angle_atom_site_label_1
_geom_angle_atom_site_label_2
_geom_angle_atom_site_label_3
_geom_angle
_geom_angle_site_symmetry_1
_geom_angle_site_symmetry_3
N51 Fe1 N51 180.0 2_565 .
N51 Fe1 N2 88.88(16) 2_565 2_565
N51 Fe1 N2 91.12(16) . 2_565
N51 Fe1 N2 91.12(16) 2_565 .
N51 Fe1 N2 88.88(16) . .
N2 Fe1 N2 180.0(2) 2_565 .
N51 Fe1 N1 91.78(16) 2_565 .
N51 Fe1 N1 88.22(16) . .
N2 Fe1 N1 99.89(16) 2_565 .
N2 Fe1 N1 80.11(16) . .
N51 Fe1 N1 88.22(16) 2_565 2_565
N51 Fe1 N1 91.78(16) . 2_565
N2 Fe1 N1 80.11(16) 2_565 2_565
N2 Fe1 N1 99.89(16) . 2_565
N1 Fe1 N1 180.0 . 2_565
C6 S1 C7 86.6(2) . .
C1 N1 C5 116.9(4) . .
C1 N1 Fe1 128.1(3) . .
C5 N1 Fe1 114.9(3) . .
C6 N2 N3 112.7(4) . .
C6 N2 Fe1 115.2(3) . .
N3 N2 Fe1 132.0(3) . .
C7 N3 N2 111.3(4) . .
C8 N4 C12 116.4(4) . .
N1 C1 C2 122.7(5) . .
C3 C2 C1 119.8(5) . .
C2 C3 C4 118.5(5) . .
C5 C4 C3 118.6(4) . .
N1 C5 C4 123.5(4) . .
N1 C5 C6 112.4(4) . .
C4 C5 C6 124.1(4) . .
N2 C6 C5 117.3(4) . .
N2 C6 S1 114.3(4) . .
C5 C6 S1 128.4(4) . .
N3 C7 C8 124.3(4) . .
N3 C7 S1 115.2(4) . .
C8 C7 S1 120.5(3) . .
N4 C8 C9 124.1(5) . .
N4 C8 C7 113.8(4) . .
C9 C8 C7 122.1(4) . .
C8 C9 C10 118.3(4) . .
C11 C10 C9 118.8(5) . .
C10 C11 C12 118.8(5) . .
N4 C12 C11 123.7(5) . .
C51 N51 Fe1 173.6(4) . .
N51 C51 Se51 179.5(4) . .
Cl62 C61 Cl61 113.0(14) . .

loop_
_geom_bond_atom_site_label_1
_geom_bond_atom_site_label_2
_geom_bond_distance
_geom_bond_site_symmetry_2
Fe1 N51 1.936(4) 2_565
Fe1 N51 1.936(4) .
Fe1 N2 1.983(4) 2_565
Fe1 N2 1.983(4) .
Fe1 N1 2.028(4) .
Fe1 N1 2.028(4) 2_565
S1 C6 1.711(5) .
S1 C7 1.726(5) .
N1 C1 1.342(6) .
N1 C5 1.361(6) .
N2 C6 1.321(6) .
N2 N3 1.372(5) .
N3 C7 1.308(6) .
N4 C8 1.343(6) .
N4 C12 1.343(6) .
C1 C2 1.393(7) .
C2 C3 1.381(7) .
C3 C4 1.390(7) .
C4 C5 1.387(7) .
C5 C6 1.457(7) .
C7 C8 1.466(7) .
C8 C9 1.386(7) .
C9 C10 1.388(7) .
C10 C11 1.380(7) .
C11 C12 1.386(8) .
N51 C51 1.156(6) .
C51 Se51 1.797(5) .
Cl61 C61 1.87(3) .
Cl62 C61 1.44(2) .
O60 O60 1.31(2) 2_556
O70 O70 1.67(3) 2_566

loop_
_geom_torsion_atom_site_label_1
_geom_torsion_atom_site_label_2
_geom_torsion_atom_site_label_3
_geom_torsion_atom_site_label_4
_geom_torsion
_geom_torsion_site_symmetry_1
N51 Fe1 N1 C1 89.0(4) 2_565
N51 Fe1 N1 C1 -91.0(4) .
N2 Fe1 N1 C1 -0.2(4) 2_565
N2 Fe1 N1 C1 179.8(4) .
N51 Fe1 N1 C5 -94.4(3) 2_565
N51 Fe1 N1 C5 85.6(3) .
N2 Fe1 N1 C5 176.5(3) 2_565
N2 Fe1 N1 C5 -3.5(3) .
N51 Fe1 N2 C6 94.8(3) 2_565
N51 Fe1 N2 C6 -85.2(3) .
N1 Fe1 N2 C6 3.2(3) .
N1 Fe1 N2 C6 -176.8(3) 2_565
N51 Fe1 N2 N3 -87.7(4) 2_565
N51 Fe1 N2 N3 92.3(4) .
N1 Fe1 N2 N3 -179.3(4) .
N1 Fe1 N2 N3 0.7(4) 2_565
C6 N2 N3 C7 0.3(5) .
Fe1 N2 N3 C7 -177.3(3) .
C5 N1 C1 C2 0.6(7) .
Fe1 N1 C1 C2 177.2(4) .
N1 C1 C2 C3 -0.4(8) .
C1 C2 C3 C4 0.6(8) .
C2 C3 C4 C5 -1.0(7) .
C1 N1 C5 C4 -1.0(7) .
Fe1 N1 C5 C4 -178.0(4) .
C1 N1 C5 C6 -179.7(4) .
Fe1 N1 C5 C6 3.2(5) .
C3 C4 C5 N1 1.2(7) .
C3 C4 C5 C6 179.8(4) .
N3 N2 C6 C5 179.6(4) .
Fe1 N2 C6 C5 -2.5(5) .
N3 N2 C6 S1 -0.8(5) .
Fe1 N2 C6 S1 177.2(2) .
N1 C5 C6 N2 -0.5(6) .
C4 C5 C6 N2 -179.3(4) .
N1 C5 C6 S1 179.9(3) .
C4 C5 C6 S1 1.1(7) .
C7 S1 C6 N2 0.8(4) .
C7 S1 C6 C5 -179.6(4) .
N2 N3 C7 C8 179.2(4) .
N2 N3 C7 S1 0.3(5) .
C6 S1 C7 N3 -0.6(4) .
C6 S1 C7 C8 -179.5(4) .
C12 N4 C8 C9 -0.5(7) .
C12 N4 C8 C7 179.1(4) .
N3 C7 C8 N4 -177.1(4) .
S1 C7 C8 N4 1.7(6) .
N3 C7 C8 C9 2.5(7) .
S1 C7 C8 C9 -178.7(4) .
N4 C8 C9 C10 0.2(7) .
C7 C8 C9 C10 -179.4(4) .
C8 C9 C10 C11 0.0(7) .
C9 C10 C11 C12 0.3(7) .
C8 N4 C12 C11 0.7(7) .
C10 C11 C12 N4 -0.6(8) .
